data_4101416
loop_
_publ_author_name
'Nolan, Elizabeth M'
'Ryu, Jubin W'
'Jaworski, Jacek'
'Feazell, Rodney P'
'Sheng, Morgan'
'Lippard, Stephen J'

_publ_section_title
;
 Zinspy sensors with enhanced dynamic range for imaging neuronal cell
 zinc uptake and mobilization.
;
_journal_issue 48
_journal_name_full 'Journal of the American Chemical Society'
_journal_page_first 15517
_journal_page_last 15528
_journal_paper_doi 10.1021/ja065759a
_journal_volume 128
_journal_year 2006
_chemical_formula_moiety '2(C38 H34 F6 N4 O8 S4 Zn2), C5 Cl2 O '
_chemical_formula_sum 'C81 H68 Cl2 F12 N8 O17 S8 Zn4'
_chemical_formula_weight 2242.29
_chemical_name_systematic
; 
 ? 
;
_space_group_IT_number 2
_symmetry_cell_setting triclinic
_symmetry_space_group_name_Hall '-P 1'
_symmetry_space_group_name_H-M 'P -1'
_atom_sites_solution_hydrogens geom
_atom_sites_solution_primary direct
_atom_sites_solution_secondary difmap
_audit_creation_method SHELXL-97
_cell_angle_alpha 79.5640(10)
_cell_angle_beta 72.5750(10)
_cell_angle_gamma 79.7160(10)
_cell_formula_units_Z 1
_cell_length_a 10.8605(8)
_cell_length_b 13.0832(10)
_cell_length_c 17.4505(13)
_cell_measurement_reflns_used 6066
_cell_measurement_temperature 173(2)
_cell_measurement_theta_max 25.94
_cell_measurement_theta_min 2.30
_cell_volume 2306.1(3)
_computing_cell_refinement 'Bruker SMART'
_computing_data_collection 'Bruker SMART'
_computing_data_reduction 'Bruker SAINT'
_computing_molecular_graphics 'Bruker SHELXTL'
_computing_publication_material 'Bruker SHELXTL'
_computing_structure_refinement 'SHELXL-97 (Sheldrick, 1997)'
_computing_structure_solution 'SHELXS-97 (Sheldrick, 1990)'
_diffrn_ambient_temperature 173(2)
_diffrn_measured_fraction_theta_full 0.998
_diffrn_measured_fraction_theta_max 0.998
_diffrn_measurement_device_type 'CCD area detector'
_diffrn_measurement_method 'phi and omega scans'
_diffrn_radiation_monochromator graphite
_diffrn_radiation_source 'fine-focus sealed tube'
_diffrn_radiation_type MoK\a
_diffrn_radiation_wavelength 0.71073
_diffrn_reflns_av_R_equivalents 0.0405
_diffrn_reflns_av_sigmaI/netI 0.0443
_diffrn_reflns_limit_h_max 12
_diffrn_reflns_limit_h_min -12
_diffrn_reflns_limit_k_max 15
_diffrn_reflns_limit_k_min -15
_diffrn_reflns_limit_l_max 20
_diffrn_reflns_limit_l_min -20
_diffrn_reflns_number 32161
_diffrn_reflns_theta_full 25.00
_diffrn_reflns_theta_max 25.00
_diffrn_reflns_theta_min 2.30
_exptl_absorpt_coefficient_mu 1.360
_exptl_absorpt_correction_T_max .87
_exptl_absorpt_correction_T_min .73
_exptl_absorpt_correction_type multi-scan
_exptl_absorpt_process_details SADABS
_exptl_crystal_colour colorless
_exptl_crystal_density_diffrn 1.615
_exptl_crystal_density_method 'not measured'
_exptl_crystal_description block
_exptl_crystal_F_000 1136
_exptl_crystal_size_max .3
_exptl_crystal_size_mid .2
_exptl_crystal_size_min .1
_refine_diff_density_max 1.617
_refine_diff_density_min -0.519
_refine_diff_density_rms 0.108
_refine_ls_extinction_method none
_refine_ls_goodness_of_fit_ref 1.053
_refine_ls_hydrogen_treatment constr
_refine_ls_matrix_type full
_refine_ls_number_parameters 671
_refine_ls_number_reflns 8115
_refine_ls_number_restraints 20
_refine_ls_restrained_S_all 1.060
_refine_ls_R_factor_all 0.0677
_refine_ls_R_factor_gt 0.0547
_refine_ls_shift/su_max 0.001
_refine_ls_shift/su_mean 0.000
_refine_ls_structure_factor_coef Fsqd
_refine_ls_weighting_details 'calc w=1/[\s^2^(Fo^2^)+(0.0836P)^2^+4.6304P] where P=(Fo^2^+2Fc^2^)/3'
_refine_ls_weighting_scheme calc
_refine_ls_wR_factor_gt 0.1498
_refine_ls_wR_factor_ref 0.1597
_reflns_number_gt 6591
_reflns_number_total 8115
_reflns_threshold_expression >2sigma(I)
_cod_data_source_file ja065759asi20060809_065449.cif
_cod_data_source_block 1021
_cod_depositor_comments
;
The following automatic conversions were performed:
'_symmetry_cell_setting' value 'Triclinic' changed to 'triclinic'
according to '/home/saulius/struct/CIF-dictionaries/cif_core.dic'
dictionary named 'cif_core.dic' version 2.4.1 from 2010-06-29.

Automatic conversion script
Id: cif_fix_enum 1527 2010-12-29 10:47:43Z saulius 
;
_cod_original_sg_symbol_H-M P-1
_cod_database_code 4101416

loop_
_symmetry_equiv_pos_as_xyz
'x, y, z'
'-x, -y, -z'

loop_
_atom_site_label
_atom_site_type_symbol
_atom_site_fract_x
_atom_site_fract_y
_atom_site_fract_z
_atom_site_U_iso_or_equiv
_atom_site_adp_type
_atom_site_occupancy
_atom_site_symmetry_multiplicity
_atom_site_calc_flag
_atom_site_refinement_flags
_atom_site_disorder_assembly
_atom_site_disorder_group
Zn1 Zn -0.02505(5) 0.60170(4) 0.44562(3) 0.03371(16) Uani 1 1 d . . .
Zn2 Zn 0.44079(6) -0.03879(4) 0.94438(3) 0.03760(17) Uani 1 1 d . . .
S2 S -0.29003(13) 0.63305(10) 0.58984(8) 0.0455(3) Uani 1 1 d . . .
F1 F -0.5093(4) 0.5588(3) 0.6190(2) 0.0860(13) Uani 1 1 d . . .
F2 F -0.3737(4) 0.5310(3) 0.5034(2) 0.0781(11) Uani 1 1 d . . .
F3 F -0.4786(3) 0.6821(3) 0.5199(3) 0.0916(14) Uani 1 1 d . . .
O1 O 0.0507(3) 0.5479(2) 0.53860(18) 0.0366(7) Uani 1 1 d . . .
O2 O -0.2013(3) 0.6705(3) 0.5131(2) 0.0453(8) Uani 1 1 d . . .
O3 O -0.2414(4) 0.5352(3) 0.6300(2) 0.0507(9) Uani 1 1 d . . .
O4 O -0.3515(5) 0.7139(4) 0.6379(3) 0.0837(16) Uani 1 1 d . . .
O5 O 0.5206(3) 0.0866(2) 0.95008(17) 0.0336(7) Uani 1 1 d . . .
S4 S 0.2051(2) 0.0560(2) 1.07200(13) 0.0351(6) Uani 0.755(8) 1 d P A 1
O6 O 0.2546(14) 0.0256(11) 0.9914(9) 0.046(4) Uani 0.755(8) 1 d P A 1
O7 O 0.1581(5) -0.0302(4) 1.1284(3) 0.0530(15) Uani 0.755(8) 1 d P A 1
O8 O 0.2871(8) 0.1125(6) 1.0962(5) 0.0433(18) Uani 0.755(8) 1 d P A 1
C38 C 0.0603(13) 0.1455(12) 1.0681(7) 0.089(5) Uani 0.755(8) 1 d P A 1
F4 F 0.0894(13) 0.2328(7) 1.0163(6) 0.142(5) Uani 0.755(8) 1 d P A 1
F5 F -0.0216(15) 0.1142(13) 1.0354(7) 0.120(5) Uani 0.755(8) 1 d P A 1
F6 F 0.0001(10) 0.1790(9) 1.1408(6) 0.118(4) Uani 0.755(8) 1 d P A 1
S4A S 0.1820(6) 0.1103(9) 1.0437(5) 0.045(2) Uani 0.245(8) 1 d P A 2
O6A O 0.241(3) 0.052(3) 0.986(2) 0.022(6) Uani 0.245(8) 1 d P A 2
O7A O 0.167(2) 0.213(2) 0.9912(12) 0.062(7) Uani 0.245(8) 1 d P A 2
O8A O 0.2298(19) 0.117(3) 1.1062(18) 0.051(7) Uani 0.245(8) 1 d P A 2
C38A C 0.006(4) 0.091(3) 1.082(2) 0.070(14) Uani 0.245(8) 1 d P A 2
F4A F -0.049(2) 0.152(3) 1.1377(17) 0.082(8) Uani 0.245(8) 1 d P A 2
F5A F -0.039(3) 0.067(3) 1.066(2) 0.089(10) Uani 0.245(8) 1 d P A 2
F6A F 0.010(2) -0.0053(15) 1.1328(12) 0.112(8) Uani 0.245(8) 1 d P A 2
N1 N 0.0993(3) 0.7242(3) 0.4082(2) 0.0327(8) Uani 1 1 d . . .
N2 N -0.0543(4) 0.6598(3) 0.3330(2) 0.0366(9) Uani 1 1 d . . .
N3 N 0.4759(3) 0.0048(3) 0.8153(2) 0.0285(8) Uani 1 1 d . A .
N4 N 0.3929(4) -0.1698(3) 0.9137(2) 0.0353(9) Uani 1 1 d . A .
C1 C 0.1459(5) 0.7265(4) 0.3197(3) 0.0393(11) Uani 1 1 d . . .
H1A H 0.2154 0.6671 0.3062 0.047 Uiso 1 1 calc R . .
H1B H 0.1834 0.7924 0.2948 0.047 Uiso 1 1 calc R . .
C2 C 0.0349(5) 0.7195(4) 0.2850(3) 0.0373(10) Uani 1 1 d . . .
C3 C 0.0286(6) 0.7668(4) 0.2090(3) 0.0523(13) Uani 1 1 d . . .
H3 H 0.0914 0.8105 0.1768 0.063 Uiso 1 1 calc R . .
C4 C -0.0699(6) 0.7501(5) 0.1804(3) 0.0586(15) Uani 1 1 d . . .
H4 H -0.0745 0.7806 0.1275 0.070 Uiso 1 1 calc R . .
C5 C -0.1617(6) 0.6887(4) 0.2290(3) 0.0516(13) Uani 1 1 d . . .
H5 H -0.2305 0.6761 0.2102 0.062 Uiso 1 1 calc R . .
C6 C -0.1520(5) 0.6461(4) 0.3049(3) 0.0428(11) Uani 1 1 d . . .
H6 H -0.2167 0.6052 0.3391 0.051 Uiso 1 1 calc R . .
C7 C 0.2120(4) 0.6974(4) 0.4440(3) 0.0364(10) Uani 1 1 d . . .
H7A H 0.2688 0.7534 0.4235 0.044 Uiso 1 1 calc R . .
H7B H 0.2637 0.6313 0.4262 0.044 Uiso 1 1 calc R . .
C8 C 0.1695(4) 0.6850(4) 0.5349(3) 0.0362(10) Uani 1 1 d . . .
C9 C 0.0877(4) 0.6105(4) 0.5795(3) 0.0360(10) Uani 1 1 d . . .
C10 C 0.0466(5) 0.6016(4) 0.6631(3) 0.0418(11) Uani 1 1 d . . .
H10 H -0.0131 0.5540 0.6929 0.050 Uiso 1 1 calc R . .
C11 C 0.0925(6) 0.6621(5) 0.7037(3) 0.0530(14) Uani 1 1 d . . .
H11 H 0.0647 0.6552 0.7612 0.064 Uiso 1 1 calc R . .
C12 C 0.1773(6) 0.7314(4) 0.6611(4) 0.0547(15) Uani 1 1 d . . .
H12 H 0.2111 0.7708 0.6889 0.066 Uiso 1 1 calc R . .
C13 C 0.2133(5) 0.7437(4) 0.5783(3) 0.0447(12) Uani 1 1 d . . .
H13 H 0.2700 0.7938 0.5494 0.054 Uiso 1 1 calc R . .
C14 C 0.0176(4) 0.8249(3) 0.4309(3) 0.0329(10) Uani 1 1 d . B .
H14A H -0.0079 0.8203 0.4907 0.039 Uiso 1 1 calc R . .
H14B H -0.0632 0.8310 0.4143 0.039 Uiso 1 1 calc R . .
C15 C 0.0778(4) 0.9236(4) 0.3959(3) 0.0336(10) Uani 1 1 d D . .
C16 C 0.0569(8) 0.9993(6) 0.3303(5) 0.0412(4) Uani 0.865(4) 1 d PDU B 1
H16 H 0.0038 0.9909 0.2981 0.049 Uiso 0.865(4) 1 calc PR B 1
S1 S 0.17325(19) 0.97191(13) 0.43802(10) 0.0412(4) Uani 0.865(4) 1 d PDU B 1
S1A S 0.0522(14) 0.9919(10) 0.3154(6) 0.0412(4) Uani 0.135(4) 1 d PDU B 2
C16A C 0.150(6) 0.986(3) 0.421(2) 0.0412(4) Uani 0.135(4) 1 d PDU B 2
H16A H 0.1755 0.9648 0.4697 0.049 Uiso 0.135(4) 1 calc PR B 2
C17 C 0.1198(5) 1.0860(4) 0.3171(3) 0.0527(14) Uani 1 1 d D . .
H17 H 0.1179 1.1418 0.2741 0.063 Uiso 1 1 calc R B 1
C18 C 0.1828(5) 1.0819(4) 0.3716(3) 0.0517(14) Uani 1 1 d D B .
H18 H 0.2293 1.1362 0.3731 0.062 Uiso 1 1 calc R C 1
C19 C -0.4196(5) 0.5989(5) 0.5564(4) 0.0566(15) Uani 1 1 d . . .
C20 C 0.5243(4) -0.0979(3) 0.7850(3) 0.0324(9) Uani 1 1 d . . .
H20A H 0.6145 -0.1211 0.7886 0.039 Uiso 1 1 calc R A .
H20B H 0.5250 -0.0909 0.7275 0.039 Uiso 1 1 calc R . .
C21 C 0.4377(4) -0.1777(3) 0.8349(3) 0.0326(10) Uani 1 1 d . A .
C22 C 0.4075(5) -0.2556(4) 0.8024(3) 0.0415(11) Uani 1 1 d . . .
H22 H 0.4402 -0.2602 0.7460 0.050 Uiso 1 1 calc R A .
C23 C 0.3290(5) -0.3267(4) 0.8530(3) 0.0453(12) Uani 1 1 d . A .
H23 H 0.3068 -0.3807 0.8318 0.054 Uiso 1 1 calc R . .
C24 C 0.2833(5) -0.3184(4) 0.9346(3) 0.0475(12) Uani 1 1 d . . .
H24 H 0.2296 -0.3667 0.9706 0.057 Uiso 1 1 calc R A .
C25 C 0.3168(5) -0.2393(4) 0.9629(3) 0.0429(11) Uani 1 1 d . A .
H25 H 0.2852 -0.2333 1.0191 0.051 Uiso 1 1 calc R . .
C26 C 0.5770(4) 0.0779(3) 0.7833(3) 0.0317(9) Uani 1 1 d . . .
H26A H 0.5962 0.0927 0.7235 0.038 Uiso 1 1 calc R A .
H26B H 0.6583 0.0438 0.7968 0.038 Uiso 1 1 calc R . .
C27 C 0.5321(4) 0.1789(3) 0.8186(3) 0.0307(9) Uani 1 1 d . A .
C28 C 0.5036(4) 0.1787(3) 0.9029(3) 0.0304(9) Uani 1 1 d . . .
C29 C 0.4564(5) 0.2710(4) 0.9357(3) 0.0373(10) Uani 1 1 d . A .
H29 H 0.4335 0.2700 0.9928 0.045 Uiso 1 1 calc R . .
C30 C 0.4420(5) 0.3659(4) 0.8855(3) 0.0455(12) Uani 1 1 d . . .
H30 H 0.4102 0.4292 0.9085 0.055 Uiso 1 1 calc R A .
C31 C 0.4742(5) 0.3676(4) 0.8022(3) 0.0451(12) Uani 1 1 d . A .
H31 H 0.4674 0.4322 0.7677 0.054 Uiso 1 1 calc R . .
C32 C 0.5167(4) 0.2737(4) 0.7697(3) 0.0363(10) Uani 1 1 d . . .
H32 H 0.5355 0.2746 0.7128 0.044 Uiso 1 1 calc R A .
C33 C 0.3498(4) 0.0513(3) 0.7980(2) 0.0301(9) Uani 1 1 d . . .
H33A H 0.3287 0.1239 0.8113 0.036 Uiso 1 1 calc R A .
H33B H 0.2809 0.0110 0.8348 0.036 Uiso 1 1 calc R . .
S3 S 0.41937(15) 0.13921(12) 0.63182(7) 0.0511(4) Uani 1 1 d . . .
C34 C 0.3455(4) 0.0539(3) 0.7127(3) 0.0336(10) Uani 1 1 d . A .
C35 C 0.2807(6) -0.0071(4) 0.6886(3) 0.0536(14) Uani 1 1 d . . .
H35 H 0.2327 -0.0591 0.7243 0.064 Uiso 1 1 calc R A .
C37 C 0.3650(6) 0.0898(5) 0.5655(3) 0.0546(14) Uani 1 1 d . A .
H37 H 0.3844 0.1127 0.5088 0.066 Uiso 1 1 calc R . .
C36 C 0.2912(7) 0.0142(5) 0.6047(4) 0.0632(17) Uani 1 1 d . A .
H36 H 0.2499 -0.0215 0.5786 0.076 Uiso 1 1 calc R . .
Cl1 Cl 0.2702(3) 0.33414(19) 0.14535(17) 0.0483(6) Uani 0.50 1 d P . .
Cl2 Cl 0.2134(3) 0.55817(19) 0.15662(16) 0.0486(6) Uani 0.50 1 d P . .
O1S O 0.1494(13) 0.4805(11) 0.0545(8) 0.119(4) Uiso 0.50 1 d PD . .
C1S C 0.0379(17) 0.473(2) 0.0197(8) 0.145(9) Uiso 0.50 1 d PD . .
C2S C 0.0682(9) 0.4872(7) -0.0742(5) 0.038(2) Uiso 0.50 1 d PD . .
C4S C 0.3131(9) 0.4444(8) 0.1678(6) 0.108(3) Uiso 1 1 d D . .
C3S C 0.204(3) 0.453(3) 0.1277(16) 0.229(16) Uiso 0.50 1 d PD . .

loop_
_atom_site_aniso_label
_atom_site_aniso_U_11
_atom_site_aniso_U_22
_atom_site_aniso_U_33
_atom_site_aniso_U_23
_atom_site_aniso_U_13
_atom_site_aniso_U_12
Zn1 0.0361(3) 0.0376(3) 0.0288(3) -0.0001(2) -0.0098(2) -0.0115(2)
Zn2 0.0602(4) 0.0324(3) 0.0275(3) 0.0019(2) -0.0201(2) -0.0175(3)
S2 0.0513(7) 0.0362(7) 0.0387(6) -0.0022(5) 0.0043(6) -0.0108(6)
F1 0.058(2) 0.098(3) 0.085(3) 0.033(2) -0.008(2) -0.035(2)
F2 0.069(2) 0.091(3) 0.089(3) -0.021(2) -0.039(2) -0.007(2)
F3 0.047(2) 0.082(3) 0.118(3) 0.042(2) -0.018(2) 0.0007(19)
O1 0.0455(18) 0.0399(18) 0.0300(15) -0.0060(13) -0.0117(14) -0.0166(15)
O2 0.0363(18) 0.0390(19) 0.0451(19) 0.0062(15) 0.0028(15) -0.0014(15)
O3 0.070(2) 0.047(2) 0.0391(19) 0.0047(16) -0.0203(18) -0.0194(18)
O4 0.094(3) 0.062(3) 0.074(3) -0.025(2) 0.031(3) -0.033(2)
O5 0.0512(19) 0.0277(16) 0.0260(15) 0.0036(12) -0.0187(14) -0.0092(14)
S4 0.0428(10) 0.0367(13) 0.0262(10) -0.0024(9) -0.0117(7) -0.0045(9)
O6 0.055(5) 0.043(8) 0.046(5) -0.018(5) -0.027(3) 0.011(4)
O7 0.057(3) 0.057(3) 0.042(3) 0.006(2) -0.008(2) -0.024(3)
O8 0.064(5) 0.040(3) 0.033(3) -0.002(2) -0.021(4) -0.015(4)
C38 0.100(9) 0.115(11) 0.061(6) -0.047(7) -0.058(7) 0.065(9)
F4 0.223(11) 0.098(6) 0.088(6) -0.018(5) -0.078(7) 0.086(7)
F5 0.088(7) 0.173(13) 0.079(7) -0.038(7) -0.027(6) 0.063(8)
F6 0.115(8) 0.160(10) 0.082(5) -0.084(6) -0.050(6) 0.083(7)
S4A 0.043(3) 0.055(6) 0.043(4) -0.014(4) -0.020(3) -0.002(3)
O6A 0.014(9) 0.019(14) 0.022(9) 0.006(8) 0.002(7) 0.004(9)
O7A 0.070(13) 0.087(17) 0.045(11) 0.023(10) -0.030(10) -0.057(13)
O8A 0.029(11) 0.086(14) 0.055(13) -0.037(10) -0.028(11) 0.004(11)
C38A 0.05(2) 0.07(2) 0.09(3) -0.05(2) 0.03(2) -0.037(19)
F4A 0.055(12) 0.134(18) 0.061(13) -0.045(11) 0.001(10) -0.022(12)
F5A 0.044(11) 0.16(3) 0.08(2) -0.034(18) -0.024(12) -0.019(15)
F6A 0.15(2) 0.074(12) 0.086(13) 0.022(10) 0.008(13) -0.044(12)
N1 0.0303(19) 0.032(2) 0.035(2) -0.0048(16) -0.0072(16) -0.0065(16)
N2 0.042(2) 0.038(2) 0.0305(19) -0.0014(16) -0.0113(17) -0.0084(18)
N3 0.0292(18) 0.0322(19) 0.0256(17) -0.0013(14) -0.0116(15) -0.0032(15)
N4 0.046(2) 0.031(2) 0.034(2) -0.0002(16) -0.0179(17) -0.0112(17)
C1 0.042(3) 0.036(3) 0.037(2) -0.007(2) 0.000(2) -0.012(2)
C2 0.043(3) 0.037(3) 0.031(2) -0.0069(19) -0.005(2) -0.008(2)
C3 0.065(4) 0.053(3) 0.036(3) 0.002(2) -0.010(3) -0.015(3)
C4 0.074(4) 0.065(4) 0.037(3) 0.002(3) -0.024(3) -0.003(3)
C5 0.055(3) 0.055(3) 0.049(3) -0.005(3) -0.027(3) 0.001(3)
C6 0.043(3) 0.045(3) 0.043(3) -0.004(2) -0.016(2) -0.008(2)
C7 0.028(2) 0.035(2) 0.047(3) -0.010(2) -0.007(2) -0.0077(19)
C8 0.032(2) 0.034(2) 0.046(3) -0.008(2) -0.016(2) 0.0003(19)
C9 0.034(2) 0.039(3) 0.037(2) -0.010(2) -0.014(2) 0.003(2)
C10 0.045(3) 0.045(3) 0.036(2) -0.009(2) -0.014(2) 0.000(2)
C11 0.065(4) 0.055(3) 0.043(3) -0.013(3) -0.026(3) 0.008(3)
C12 0.067(4) 0.048(3) 0.070(4) -0.024(3) -0.047(3) 0.007(3)
C13 0.042(3) 0.037(3) 0.062(3) -0.010(2) -0.028(2) 0.003(2)
C14 0.032(2) 0.034(2) 0.033(2) -0.0044(18) -0.0082(19) -0.0048(19)
C15 0.032(2) 0.034(2) 0.034(2) -0.0085(19) -0.0054(19) -0.0030(19)
C16 0.0505(10) 0.0435(8) 0.0345(9) -0.0070(6) -0.0142(6) -0.0130(7)
S1 0.0505(10) 0.0435(8) 0.0345(9) -0.0070(6) -0.0142(6) -0.0130(7)
S1A 0.0505(10) 0.0435(8) 0.0345(9) -0.0070(6) -0.0142(6) -0.0130(7)
C16A 0.0505(10) 0.0435(8) 0.0345(9) -0.0070(6) -0.0142(6) -0.0130(7)
C17 0.057(3) 0.037(3) 0.050(3) 0.004(2) 0.000(3) -0.003(2)
C18 0.048(3) 0.042(3) 0.059(3) -0.023(3) 0.009(3) -0.016(2)
C19 0.035(3) 0.048(3) 0.069(4) 0.016(3) -0.003(3) -0.004(2)
C20 0.031(2) 0.034(2) 0.033(2) -0.0061(18) -0.0088(18) -0.0031(18)
C21 0.030(2) 0.034(2) 0.033(2) -0.0055(18) -0.0116(19) 0.0012(18)
C22 0.046(3) 0.041(3) 0.041(3) -0.013(2) -0.013(2) -0.004(2)
C23 0.053(3) 0.037(3) 0.053(3) -0.012(2) -0.020(3) -0.011(2)
C24 0.052(3) 0.042(3) 0.054(3) -0.002(2) -0.020(3) -0.015(2)
C25 0.053(3) 0.040(3) 0.038(3) 0.000(2) -0.015(2) -0.012(2)
C26 0.031(2) 0.036(2) 0.027(2) -0.0004(18) -0.0074(18) -0.0080(19)
C27 0.027(2) 0.030(2) 0.034(2) 0.0008(18) -0.0081(18) -0.0084(18)
C28 0.031(2) 0.029(2) 0.032(2) 0.0043(18) -0.0099(18) -0.0111(18)
C29 0.041(3) 0.037(3) 0.035(2) -0.0015(19) -0.010(2) -0.011(2)
C30 0.054(3) 0.031(3) 0.053(3) -0.005(2) -0.019(3) -0.005(2)
C31 0.053(3) 0.032(3) 0.049(3) 0.011(2) -0.020(2) -0.011(2)
C32 0.036(2) 0.039(3) 0.033(2) 0.0059(19) -0.0112(19) -0.013(2)
C33 0.029(2) 0.032(2) 0.029(2) -0.0005(17) -0.0094(18) -0.0054(18)
S3 0.0674(9) 0.0601(9) 0.0303(6) 0.0050(6) -0.0180(6) -0.0238(7)
C34 0.035(2) 0.033(2) 0.035(2) -0.0032(19) -0.017(2) -0.0004(19)
C35 0.073(4) 0.047(3) 0.054(3) 0.003(2) -0.035(3) -0.020(3)
C37 0.076(4) 0.060(4) 0.035(3) -0.007(2) -0.029(3) -0.001(3)
C36 0.100(5) 0.054(4) 0.057(4) -0.013(3) -0.052(4) -0.010(3)
Cl1 0.0496(14) 0.0364(13) 0.0639(16) -0.0235(11) -0.0197(12) 0.0050(11)
Cl2 0.0599(16) 0.0322(12) 0.0487(14) -0.0044(10) -0.0144(12) 0.0048(11)

loop_
_atom_type_symbol
_atom_type_description
_atom_type_scat_dispersion_real
_atom_type_scat_dispersion_imag
_atom_type_scat_source
C C 0.0033 0.0016 'International Tables Vol C Tables 4.2.6.8 and 6.1.1.4'
H H 0.0000 0.0000 'International Tables Vol C Tables 4.2.6.8 and 6.1.1.4'
N N 0.0061 0.0033 'International Tables Vol C Tables 4.2.6.8 and 6.1.1.4'
O O 0.0106 0.0060 'International Tables Vol C Tables 4.2.6.8 and 6.1.1.4'
S S 0.1246 0.1234 'International Tables Vol C Tables 4.2.6.8 and 6.1.1.4'
Cl Cl 0.1484 0.1585 'International Tables Vol C Tables 4.2.6.8 and 6.1.1.4'
Zn Zn 0.2839 1.4301 'International Tables Vol C Tables 4.2.6.8 and 6.1.1.4'
F F 0.0171 0.0103 'International Tables Vol C Tables 4.2.6.8 and 6.1.1.4'

loop_
_geom_angle_atom_site_label_1
_geom_angle_atom_site_label_2
_geom_angle_atom_site_label_3
_geom_angle
_geom_angle_site_symmetry_1
_geom_angle_site_symmetry_3
O1 Zn1 O1 80.33(13) 2_566 .
O1 Zn1 O2 102.80(13) 2_566 .
O1 Zn1 O2 96.25(14) . .
O1 Zn1 N2 104.02(14) 2_566 .
O1 Zn1 N2 165.33(14) . .
O2 Zn1 N2 96.39(15) . .
O1 Zn1 N1 151.29(14) 2_566 .
O1 Zn1 N1 89.50(13) . .
O2 Zn1 N1 104.96(14) . .
N2 Zn1 N1 80.07(14) . .
O1 Zn1 Zn1 40.30(9) 2_566 2_566
O1 Zn1 Zn1 40.03(9) . 2_566
O2 Zn1 Zn1 102.48(9) . 2_566
N2 Zn1 Zn1 142.45(11) . 2_566
N1 Zn1 Zn1 124.50(10) . 2_566
O5 Zn2 O5 81.74(12) 2_657 .
O5 Zn2 O6 95.7(4) 2_657 .
O5 Zn2 O6 94.8(4) . .
O5 Zn2 N4 105.06(13) 2_657 .
O5 Zn2 N4 166.71(14) . .
O6 Zn2 N4 95.9(5) . .
O5 Zn2 N3 158.79(13) 2_657 .
O5 Zn2 N3 89.86(12) . .
O6 Zn2 N3 104.4(4) . .
N4 Zn2 N3 79.79(14) . .
O5 Zn2 O6A 100.1(11) 2_657 .
O5 Zn2 O6A 89.4(11) . .
O6 Zn2 O6A 7.5(12) . .
N4 Zn2 O6A 100.4(11) . .
N3 Zn2 O6A 99.2(10) . .
O5 Zn2 Zn2 41.37(9) 2_657 2_657
O5 Zn2 Zn2 40.38(8) . 2_657
O6 Zn2 Zn2 96.9(5) . 2_657
N4 Zn2 Zn2 145.09(10) . 2_657
N3 Zn2 Zn2 127.49(10) . 2_657
O6A Zn2 Zn2 96.2(12) . 2_657
O4 S2 O3 117.3(3) . .
O4 S2 O2 112.8(2) . .
O3 S2 O2 114.5(2) . .
O4 S2 C19 104.6(3) . .
O3 S2 C19 103.4(2) . .
O2 S2 C19 101.8(2) . .
C9 O1 Zn1 136.0(3) . 2_566
C9 O1 Zn1 123.7(3) . .
Zn1 O1 Zn1 99.67(12) 2_566 .
S2 O2 Zn1 131.6(2) . .
C28 O5 Zn2 136.9(3) . 2_657
C28 O5 Zn2 121.6(3) . .
Zn2 O5 Zn2 98.26(12) 2_657 .
O7 S4 O8 115.3(4) . .
O7 S4 O6 109.7(6) . .
O8 S4 O6 116.3(7) . .
O7 S4 C38 103.8(7) . .
O8 S4 C38 106.2(6) . .
O6 S4 C38 104.1(6) . .
S4 O6 Zn2 123.9(9) . .
F5 C38 F4 99.6(10) . .
F5 C38 F6 113.0(13) . .
F4 C38 F6 105.1(11) . .
F5 C38 S4 116.0(10) . .
F4 C38 S4 110.9(12) . .
F6 C38 S4 111.1(7) . .
O6A S4A O8A 124(2) . .
O6A S4A O7A 97.8(19) . .
O8A S4A O7A 113.2(17) . .
O6A S4A C38A 110(2) . .
O8A S4A C38A 110.5(19) . .
O7A S4A C38A 97.8(18) . .
S4A O6A Zn2 135(3) . .
F5A C38A F4A 118(5) . .
F5A C38A F6A 84(4) . .
F4A C38A F6A 99(3) . .
F5A C38A S4A 133(4) . .
F4A C38A S4A 107(3) . .
F6A C38A S4A 102(3) . .
C38A F5A F6A 66(4) . .
C38A F6A F5A 30.0(19) . .
C1 N1 C7 110.0(3) . .
C1 N1 C14 111.4(3) . .
C7 N1 C14 112.4(3) . .
C1 N1 Zn1 103.0(3) . .
C7 N1 Zn1 111.5(3) . .
C14 N1 Zn1 108.2(3) . .
C2 N2 C6 118.4(4) . .
C2 N2 Zn1 114.1(3) . .
C6 N2 Zn1 127.5(3) . .
C20 N3 C33 111.4(3) . .
C20 N3 C26 111.2(3) . .
C33 N3 C26 112.5(3) . .
C20 N3 Zn2 102.0(2) . .
C33 N3 Zn2 108.4(2) . .
C26 N3 Zn2 110.8(2) . .
C21 N4 C25 119.3(4) . .
C21 N4 Zn2 113.3(3) . .
C25 N4 Zn2 127.2(3) . .
N1 C1 C2 110.7(4) . .
N1 C1 H1A 109.5 . .
C2 C1 H1A 109.5 . .
N1 C1 H1B 109.5 . .
C2 C1 H1B 109.5 . .
H1A C1 H1B 108.1 . .
N2 C2 C3 121.9(5) . .
N2 C2 C1 115.0(4) . .
C3 C2 C1 123.0(4) . .
C4 C3 C2 119.1(5) . .
C4 C3 H3 120.5 . .
C2 C3 H3 120.5 . .
C3 C4 C5 119.4(5) . .
C3 C4 H4 120.3 . .
C5 C4 H4 120.3 . .
C6 C5 C4 118.7(5) . .
C6 C5 H5 120.7 . .
C4 C5 H5 120.7 . .
N2 C6 C5 122.5(5) . .
N2 C6 H6 118.8 . .
C5 C6 H6 118.8 . .
N1 C7 C8 112.3(4) . .
N1 C7 H7A 109.1 . .
C8 C7 H7A 109.1 . .
N1 C7 H7B 109.1 . .
C8 C7 H7B 109.1 . .
H7A C7 H7B 107.9 . .
C13 C8 C9 117.5(5) . .
C13 C8 C7 121.7(4) . .
C9 C8 C7 120.7(4) . .
O1 C9 C10 121.3(4) . .
O1 C9 C8 118.5(4) . .
C10 C9 C8 120.2(4) . .
C9 C10 C11 120.1(5) . .
C9 C10 H10 120.0 . .
C11 C10 H10 120.0 . .
C12 C11 C10 120.2(5) . .
C12 C11 H11 119.9 . .
C10 C11 H11 119.9 . .
C13 C12 C11 119.7(5) . .
C13 C12 H12 120.2 . .
C11 C12 H12 120.2 . .
C12 C13 C8 122.1(5) . .
C12 C13 H13 118.9 . .
C8 C13 H13 118.9 . .
N1 C14 C15 116.9(4) . .
N1 C14 H14A 108.1 . .
C15 C14 H14A 108.1 . .
N1 C14 H14B 108.1 . .
C15 C14 H14B 108.1 . .
H14A C14 H14B 107.3 . .
C16 C15 C16A 94.3(12) . .
C16 C15 C14 128.9(5) . .
C16A C15 C14 135.8(11) . .
C16 C15 S1A 9.9(6) . .
C16A C15 S1A 103.2(11) . .
C14 C15 S1A 120.7(5) . .
C16 C15 S1 106.9(4) . .
C16A C15 S1 13.1(14) . .
C14 C15 S1 123.9(3) . .
S1A C15 S1 115.4(5) . .
C17 C16 C15 114.6(6) . .
C17 C16 H16 122.7 . .
C15 C16 H16 122.7 . .
C18 S1 C15 93.3(3) . .
C17 S1A C15 96.8(6) . .
C18 C16A C15 118.4(19) . .
C18 C16A H16A 120.8 . .
C15 C16A H16A 120.8 . .
C18 C17 C16 111.5(6) . .
C18 C17 S1A 120.4(6) . .
C16 C17 S1A 10.3(6) . .
C18 C17 H17 124.3 . .
C16 C17 H17 124.3 . .
S1A C17 H17 115.1 . .
C17 C18 C16A 100.8(12) . .
C17 C18 S1 113.6(4) . .
C16A C18 S1 13.4(14) . .
C17 C18 H18 123.2 . .
C16A C18 H18 135.9 . .
S1 C18 H18 123.2 . .
F3 C19 F1 107.3(4) . .
F3 C19 F2 106.4(5) . .
F1 C19 F2 109.2(5) . .
F3 C19 S2 111.5(4) . .
F1 C19 S2 110.7(5) . .
F2 C19 S2 111.6(4) . .
N3 C20 C21 109.7(3) . .
N3 C20 H20A 109.7 . .
C21 C20 H20A 109.7 . .
N3 C20 H20B 109.7 . .
C21 C20 H20B 109.7 . .
H20A C20 H20B 108.2 . .
N4 C21 C22 121.4(4) . .
N4 C21 C20 115.5(4) . .
C22 C21 C20 123.1(4) . .
C23 C22 C21 119.2(4) . .
C23 C22 H22 120.4 . .
C21 C22 H22 120.4 . .
C24 C23 C22 119.1(5) . .
C24 C23 H23 120.4 . .
C22 C23 H23 120.4 . .
C25 C24 C23 118.8(5) . .
C25 C24 H24 120.6 . .
C23 C24 H24 120.6 . .
N4 C25 C24 122.1(5) . .
N4 C25 H25 118.9 . .
C24 C25 H25 118.9 . .
N3 C26 C27 111.3(3) . .
N3 C26 H26A 109.4 . .
C27 C26 H26A 109.4 . .
N3 C26 H26B 109.4 . .
C27 C26 H26B 109.4 . .
H26A C26 H26B 108.0 . .
C32 C27 C28 118.8(4) . .
C32 C27 C26 121.1(4) . .
C28 C27 C26 120.1(4) . .
O5 C28 C29 121.4(4) . .
O5 C28 C27 118.6(4) . .
C29 C28 C27 120.0(4) . .
C28 C29 C30 120.4(4) . .
C28 C29 H29 119.8 . .
C30 C29 H29 119.8 . .
C31 C30 C29 120.0(5) . .
C31 C30 H30 120.0 . .
C29 C30 H30 120.0 . .
C30 C31 C32 119.3(4) . .
C30 C31 H31 120.3 . .
C32 C31 H31 120.3 . .
C27 C32 C31 121.3(4) . .
C27 C32 H32 119.3 . .
C31 C32 H32 119.3 . .
N3 C33 C34 115.7(3) . .
N3 C33 H33A 108.4 . .
C34 C33 H33A 108.4 . .
N3 C33 H33B 108.4 . .
C34 C33 H33B 108.4 . .
H33A C33 H33B 107.4 . .
C37 S3 C34 92.5(3) . .
C35 C34 C33 125.4(4) . .
C35 C34 S3 110.3(4) . .
C33 C34 S3 124.3(3) . .
C34 C35 C36 113.1(5) . .
C34 C35 H35 123.4 . .
C36 C35 H35 123.4 . .
C36 C37 S3 110.5(4) . .
C36 C37 H37 124.8 . .
S3 C37 H37 124.8 . .
C37 C36 C35 113.5(5) . .
C37 C36 H36 123.2 . .
C35 C36 H36 123.2 . .
C4S Cl1 C3S 54.1(7) . .
C4S Cl2 C3S 55.5(7) . .
C3S O1S C1S 146.3(15) . .
C1S C1S C2S 72.8(17) 2_565 2_565
C1S C1S O1S 142(3) 2_565 .
C2S C1S O1S 103.0(13) 2_565 .
C1S C1S C2S 55.9(10) 2_565 .
C2S C1S C2S 128.7(14) 2_565 .
O1S C1S C2S 116.8(12) . .
C1S C2S C1S 51.3(14) 2_565 .
Cl2 C4S Cl1 116.5(6) . .
Cl2 C4S C3S 58.3(16) . .
Cl1 C4S C3S 58.9(16) . .
O1S C3S Cl2 109(2) . .
O1S C3S Cl1 117(2) . .
Cl2 C3S Cl1 132.3(8) . .
O1S C3S C4S 152(2) . .
Cl2 C3S C4S 66.2(11) . .
Cl1 C3S C4S 67.0(11) . .

loop_
_geom_bond_atom_site_label_1
_geom_bond_atom_site_label_2
_geom_bond_distance
_geom_bond_site_symmetry_2
Zn1 O1 1.984(3) 2_566
Zn1 O1 1.996(3) .
Zn1 O2 2.069(3) .
Zn1 N2 2.071(4) .
Zn1 N1 2.164(4) .
Zn1 Zn1 3.0417(10) 2_566
Zn2 O5 1.977(3) 2_657
Zn2 O5 2.018(3) .
Zn2 O6 2.030(14) .
Zn2 N4 2.077(4) .
Zn2 N3 2.155(3) .
Zn2 O6A 2.26(4) .
Zn2 Zn2 3.0210(10) 2_657
S2 O4 1.415(4) .
S2 O3 1.437(4) .
S2 O2 1.456(3) .
S2 C19 1.825(6) .
F1 C19 1.324(6) .
F2 C19 1.325(7) .
F3 C19 1.322(6) .
O1 C9 1.357(5) .
O1 Zn1 1.984(3) 2_566
O5 C28 1.348(5) .
O5 Zn2 1.977(3) 2_657
S4 O7 1.415(5) .
S4 O8 1.446(8) .
S4 O6 1.449(16) .
S4 C38 1.796(9) .
C38 F5 1.34(2) .
C38 F4 1.34(2) .
C38 F6 1.353(12) .
S4A O6A 1.32(4) .
S4A O8A 1.36(3) .
S4A O7A 1.49(3) .
S4A C38A 1.87(4) .
C38A F5A 0.77(4) .
C38A F4A 1.30(4) .
C38A F6A 1.41(5) .
F5A F6A 1.53(4) .
N1 C1 1.471(6) .
N1 C7 1.496(6) .
N1 C14 1.497(6) .
N2 C2 1.340(6) .
N2 C6 1.345(6) .
N3 C20 1.483(5) .
N3 C33 1.490(5) .
N3 C26 1.498(5) .
N4 C21 1.331(6) .
N4 C25 1.344(6) .
C1 C2 1.524(7) .
C1 H1A 0.9900 .
C1 H1B 0.9900 .
C2 C3 1.375(7) .
C3 C4 1.372(8) .
C3 H3 0.9500 .
C4 C5 1.375(8) .
C4 H4 0.9500 .
C5 C6 1.368(7) .
C5 H5 0.9500 .
C6 H6 0.9500 .
C7 C8 1.500(7) .
C7 H7A 0.9900 .
C7 H7B 0.9900 .
C8 C13 1.395(7) .
C8 C9 1.402(7) .
C9 C10 1.382(6) .
C10 C11 1.390(7) .
C10 H10 0.9500 .
C11 C12 1.367(8) .
C11 H11 0.9500 .
C12 C13 1.366(8) .
C12 H12 0.9500 .
C13 H13 0.9500 .
C14 C15 1.498(6) .
C14 H14A 0.9900 .
C14 H14B 0.9900 .
C15 C16 1.417(9) .
C15 C16A 1.43(2) .
C15 S1A 1.594(11) .
C15 S1 1.695(4) .
C16 C17 1.376(9) .
C16 H16 0.9500 .
S1 C18 1.673(6) .
S1A C17 1.551(11) .
C16A C18 1.42(2) .
C16A H16A 0.9500 .
C17 C18 1.317(8) .
C17 H17 0.9500 .
C18 H18 0.9500 .
C20 C21 1.505(6) .
C20 H20A 0.9900 .
C20 H20B 0.9900 .
C21 C22 1.382(6) .
C22 C23 1.380(7) .
C22 H22 0.9500 .
C23 C24 1.379(7) .
C23 H23 0.9500 .
C24 C25 1.369(7) .
C24 H24 0.9500 .
C25 H25 0.9500 .
C26 C27 1.500(6) .
C26 H26A 0.9900 .
C26 H26B 0.9900 .
C27 C32 1.387(6) .
C27 C28 1.409(6) .
C28 C29 1.379(6) .
C29 C30 1.397(7) .
C29 H29 0.9500 .
C30 C31 1.388(7) .
C30 H30 0.9500 .
C31 C32 1.391(7) .
C31 H31 0.9500 .
C32 H32 0.9500 .
C33 C34 1.499(6) .
C33 H33A 0.9900 .
C33 H33B 0.9900 .
S3 C37 1.709(5) .
S3 C34 1.718(5) .
C34 C35 1.344(7) .
C35 C36 1.413(8) .
C35 H35 0.9500 .
C37 C36 1.341(9) .
C37 H37 0.9500 .
C36 H36 0.9500 .
Cl1 C4S 1.734(10) .
Cl1 C3S 1.61(4) .
Cl2 C4S 1.694(10) .
Cl2 C3S 1.58(4) .
O1S C3S 1.523(10) .
O1S C1S 1.534(10) .
C1S C1S 1.27(3) 2_565
C1S C2S 1.35(2) 2_565
C1S C2S 1.554(10) .
C2S C1S 1.35(2) 2_565
C4S C3S 1.526(10) .
